data_4506035
loop_
_publ_author_name
'Arunachalam, M.'
'Chakraborty, Sourav'
'Marivel, S.'
'Ghosh, Pradyut'

_publ_section_title
;
 Anion-Assisted Formation of Discrete Homodimeric and Heterotetrameric
 Assemblies by Benzene Based Protonated Heteroaryl Receptors
;
_journal_issue 4
_journal_name_full 'Crystal Growth &amp; Design'
_journal_page_first 2097
_journal_paper_doi 10.1021/cg300099m
_journal_volume 12
_journal_year 2012
_chemical_formula_sum 'C33 H33 Cl2 N7 O9'
_chemical_formula_weight 742.56
_chemical_name_systematic
; 
 ? 
;
_space_group_IT_number 14
_symmetry_cell_setting monoclinic
_symmetry_space_group_name_Hall '-P 2yn'
_symmetry_space_group_name_H-M 'P 1 21/n 1'
_atom_sites_solution_hydrogens geom
_atom_sites_solution_primary direct
_atom_sites_solution_secondary difmap
_audit_creation_method SHELXL-97
_cell_angle_alpha 90.00
_cell_angle_beta 103.400(3)
_cell_angle_gamma 90.00
_cell_formula_units_Z 4
_cell_length_a 9.4032(14)
_cell_length_b 22.782(3)
_cell_length_c 16.298(3)
_cell_measurement_reflns_used 9992
_cell_measurement_temperature 100(2)
_cell_measurement_theta_max 30.40
_cell_measurement_theta_min 2.40
_cell_volume 3396.4(9)
_computing_cell_refinement 'Bruker SMART'
_computing_data_collection 'Bruker SMART'
_computing_data_reduction 'Bruker SAINT'
_computing_molecular_graphics PLATON
_computing_publication_material 'MERCURY 2.3'
_computing_structure_refinement 'SHELXL-97 (Sheldrick, 1997)'
_computing_structure_solution 'SHELXS-97 (Sheldrick, 1990)'
_diffrn_ambient_temperature 100(2)
_diffrn_measured_fraction_theta_full 1.000
_diffrn_measured_fraction_theta_max 1.000
_diffrn_measurement_device_type 'CCD area detector'
_diffrn_measurement_method 'OMEGA SCAN'
_diffrn_radiation_monochromator graphite
_diffrn_radiation_source 'fine-focus sealed tube'
_diffrn_radiation_type MoK\a
_diffrn_radiation_wavelength 0.71073
_diffrn_reflns_av_R_equivalents 0.0483
_diffrn_reflns_av_sigmaI/netI 0.0331
_diffrn_reflns_limit_h_max 11
_diffrn_reflns_limit_h_min -11
_diffrn_reflns_limit_k_max 27
_diffrn_reflns_limit_k_min -26
_diffrn_reflns_limit_l_max 19
_diffrn_reflns_limit_l_min -19
_diffrn_reflns_number 31062
_diffrn_reflns_theta_full 25.00
_diffrn_reflns_theta_max 25.00
_diffrn_reflns_theta_min 1.56
_exptl_absorpt_coefficient_mu 0.257
_exptl_absorpt_correction_T_max 0.9747
_exptl_absorpt_correction_T_min 0.9600
_exptl_absorpt_correction_type multi-scan
_exptl_absorpt_process_details SADABS
_exptl_crystal_colour COLORLESS
_exptl_crystal_density_diffrn 1.452
_exptl_crystal_density_method 'not measured'
_exptl_crystal_description BLOCK
_exptl_crystal_F_000 1544
_exptl_crystal_size_max 0.16
_exptl_crystal_size_mid 0.14
_exptl_crystal_size_min 0.10
_refine_diff_density_max 0.641
_refine_diff_density_min -0.385
_refine_diff_density_rms 0.051
_refine_ls_extinction_method none
_refine_ls_goodness_of_fit_ref 1.067
_refine_ls_hydrogen_treatment constr
_refine_ls_matrix_type full
_refine_ls_number_parameters 462
_refine_ls_number_reflns 5977
_refine_ls_number_restraints 0
_refine_ls_restrained_S_all 1.067
_refine_ls_R_factor_all 0.0472
_refine_ls_R_factor_gt 0.0406
_refine_ls_shift/su_max 0.001
_refine_ls_shift/su_mean 0.000
_refine_ls_structure_factor_coef Fsqd
_refine_ls_weighting_details 'calc w=1/[\s^2^(Fo^2^)+(0.0573P)^2^+2.5056P] where P=(Fo^2^+2Fc^2^)/3'
_refine_ls_weighting_scheme calc
_refine_ls_wR_factor_gt 0.1130
_refine_ls_wR_factor_ref 0.1187
_reflns_number_gt 5196
_reflns_number_total 5977
_reflns_threshold_expression >2sigma(I)
_cod_data_source_file cg300099m_si_002.cif
_cod_data_source_block Complex_10
_cod_depositor_comments
;
The following automatic conversions were performed:

'_symmetry_cell_setting' value 'Monoclinic' changed to 'monoclinic'
according to /home/saulius/struct/CIF-dictionaries/cif_core.dic
dictionary named 'cif_core.dic' version 2.4.1 from
2010-06-29.

'_exptl_absorpt_correction_type' value 'MULTI-SCAN'
changed to 'multi-scan' according to
/home/saulius/struct/CIF-dictionaries/cif_core.dic dictionary named
'cif_core.dic' version 2.4.1 from
2010-06-29.

'_refine_ls_hydrogen_treatment' value 'CONSTR' changed
to 'constr' according to
/home/saulius/struct/CIF-dictionaries/cif_core.dic dictionary named
'cif_core.dic' version 2.4.1 from 2010-06-29.

Automatic conversion script
Id: cif_fix_values 1715 2011-07-08 13:25:40Z adriana 
;
_cod_original_sg_symbol_H-M 'P2(1)/n  '
_cod_database_code 4506035

loop_
_symmetry_equiv_pos_as_xyz
'x, y, z'
'-x+1/2, y+1/2, -z+1/2'
'-x, -y, -z'
'x-1/2, -y-1/2, z-1/2'

loop_
_atom_site_label
_atom_site_type_symbol
_atom_site_fract_x
_atom_site_fract_y
_atom_site_fract_z
_atom_site_U_iso_or_equiv
_atom_site_adp_type
_atom_site_occupancy
_atom_site_symmetry_multiplicity
_atom_site_calc_flag
_atom_site_refinement_flags
Cl1 Cl 0.42565(6) 0.16367(2) 0.53028(3) 0.02759(15) Uani 1 1 d .
Cl2 Cl 0.79678(6) 0.06157(2) 0.87099(3) 0.02793(15) Uani 1 1 d .
O3 O 0.43963(18) 0.12806(7) 0.45986(11) 0.0418(4) Uani 1 1 d .
O4 O 0.40974(19) 0.22405(7) 0.50424(11) 0.0375(4) Uani 1 1 d .
O5 O 0.55532(19) 0.15801(8) 0.59790(11) 0.0438(4) Uani 1 1 d .
O6 O 0.2987(2) 0.14639(8) 0.55823(12) 0.0489(5) Uani 1 1 d .
O7 O 0.7255(2) 0.04946(9) 0.78499(11) 0.0506(5) Uani 1 1 d .
O8 O 0.8284(2) 0.12212(7) 0.88423(12) 0.0492(5) Uani 1 1 d .
O9 O 0.7064(3) 0.04304(11) 0.92438(14) 0.0734(7) Uani 1 1 d .
O10 O 0.9302(2) 0.02897(9) 0.89182(16) 0.0784(8) Uani 1 1 d .
O11 O 0.6450(2) 0.01028(7) 0.11510(11) 0.0426(4) Uani 1 1 d .
C12 C 0.5721(3) 0.03199(10) 0.16163(14) 0.0339(5) Uani 1 1 d .
H12 H 0.4839 0.0140 0.1630 0.041 Uiso 1 1 calc R
N13 N 0.61039(19) 0.07883(8) 0.20951(11) 0.0281(4) Uani 1 1 d .
C14 C 0.5153(3) 0.10112(12) 0.26195(17) 0.0438(6) Uani 1 1 d .
H14A H 0.4302 0.0766 0.2549 0.066 Uiso 1 1 calc R
H14B H 0.4860 0.1405 0.2453 0.066 Uiso 1 1 calc R
H14C H 0.5673 0.1008 0.3201 0.066 Uiso 1 1 calc R
C15 C 0.7457(3) 0.10937(11) 0.21448(17) 0.0423(6) Uani 1 1 d .
H15A H 0.7957 0.0925 0.1750 0.063 Uiso 1 1 calc R
H15B H 0.8059 0.1059 0.2705 0.063 Uiso 1 1 calc R
H15C H 0.7261 0.1501 0.2012 0.063 Uiso 1 1 calc R
C16 C 0.2225(3) 0.08404(9) -0.00438(13) 0.0308(5) Uani 1 1 d .
H16 H 0.1544 0.0541 -0.0197 0.037 Uiso 1 1 calc R
N17 N 0.3538(2) 0.08417(8) -0.01955(12) 0.0341(5) Uani 1 1 d .
H17 H 0.3899 0.0568 -0.0449 0.041 Uiso 1 1 calc R
C18 C 0.4248(3) 0.13560(10) 0.01186(13) 0.0311(5) Uani 1 1 d .
C19 C 0.5631(3) 0.15738(12) 0.01243(15) 0.0405(6) Uani 1 1 d .
H19 H 0.6291 0.1362 -0.0106 0.049 Uiso 1 1 calc R
C20 C 0.5979(3) 0.21143(12) 0.04846(16) 0.0445(6) Uani 1 1 d .
H20 H 0.6894 0.2274 0.0496 0.053 Uiso 1 1 calc R
C21 C 0.4992(3) 0.24334(11) 0.08366(15) 0.0411(6) Uani 1 1 d .
H21 H 0.5270 0.2799 0.1075 0.049 Uiso 1 1 calc R
C22 C 0.3619(3) 0.22207(10) 0.08391(14) 0.0333(5) Uani 1 1 d .
H22 H 0.2965 0.2433 0.1072 0.040 Uiso 1 1 calc R
C23 C 0.3265(2) 0.16719(9) 0.04742(13) 0.0272(5) Uani 1 1 d .
N24 N 0.2003(2) 0.13296(7) 0.03610(11) 0.0263(4) Uani 1 1 d .
C25 C 0.0645(2) 0.14786(10) 0.06151(13) 0.0293(5) Uani 1 1 d .
H25A H -0.0081 0.1178 0.0411 0.035 Uiso 1 1 calc R
H25B H 0.0270 0.1848 0.0356 0.035 Uiso 1 1 calc R
C26 C 0.0878(2) 0.15307(9) 0.15641(13) 0.0242(4) Uani 1 1 d .
C27 C 0.0821(2) 0.20759(9) 0.19313(13) 0.0246(4) Uani 1 1 d .
H27 H 0.0600 0.2407 0.1592 0.030 Uiso 1 1 calc R
C28 C 0.1093(2) 0.21309(8) 0.28054(13) 0.0231(4) Uani 1 1 d .
C29 C 0.1140(2) 0.27290(9) 0.32136(14) 0.0259(4) Uani 1 1 d .
H29A H 0.1476 0.2686 0.3820 0.031 Uiso 1 1 calc R
H29B H 0.1841 0.2973 0.3019 0.031 Uiso 1 1 calc R
N30 N -0.02910(18) 0.30252(7) 0.30241(11) 0.0235(4) Uani 1 1 d .
C31 C -0.0590(2) 0.35431(9) 0.26325(13) 0.0267(5) Uani 1 1 d .
H31 H 0.0077 0.3762 0.2419 0.032 Uiso 1 1 calc R
N32 N -0.1948(2) 0.37017(8) 0.25891(11) 0.0282(4) Uani 1 1 d .
H32 H -0.2359 0.4019 0.2364 0.034 Uiso 1 1 calc R
C33 C -0.2606(2) 0.32661(9) 0.29726(13) 0.0254(4) Uani 1 1 d .
C34 C -0.4005(2) 0.32204(10) 0.31130(14) 0.0307(5) Uani 1 1 d .
H34 H -0.4709 0.3507 0.2926 0.037 Uiso 1 1 calc R
C35 C -0.4302(2) 0.27304(10) 0.35426(14) 0.0327(5) Uani 1 1 d .
H35 H -0.5229 0.2685 0.3644 0.039 Uiso 1 1 calc R
C36 C -0.3234(2) 0.22983(10) 0.38303(14) 0.0304(5) Uani 1 1 d .
H36 H -0.3470 0.1976 0.4123 0.036 Uiso 1 1 calc R
C37 C -0.1849(2) 0.23397(9) 0.36899(13) 0.0267(5) Uani 1 1 d .
H37 H -0.1147 0.2052 0.3876 0.032 Uiso 1 1 calc R
C38 C -0.1552(2) 0.28348(9) 0.32555(12) 0.0232(4) Uani 1 1 d .
C39 C 0.1390(2) 0.16318(8) 0.33056(13) 0.0226(4) Uani 1 1 d .
H39 H 0.1570 0.1667 0.3889 0.027 Uiso 1 1 calc R
C40 C 0.1421(2) 0.10796(8) 0.29450(13) 0.0220(4) Uani 1 1 d .
C41 C 0.1168(2) 0.10329(9) 0.20726(13) 0.0235(4) Uani 1 1 d .
H41 H 0.1192 0.0666 0.1826 0.028 Uiso 1 1 calc R
C42 C 0.1697(2) 0.05362(9) 0.34952(13) 0.0252(4) Uani 1 1 d .
H42A H 0.2307 0.0266 0.3270 0.030 Uiso 1 1 calc R
H42B H 0.2220 0.0646 0.4060 0.030 Uiso 1 1 calc R
N43 N 0.03289(19) 0.02418(7) 0.35385(11) 0.0234(4) Uani 1 1 d .
C44 C -0.0598(2) 0.03881(8) 0.40554(12) 0.0232(4) Uani 1 1 d .
C45 C -0.0509(3) 0.08143(9) 0.46820(13) 0.0289(5) Uani 1 1 d .
H45 H 0.0284 0.1068 0.4828 0.035 Uiso 1 1 calc R
C46 C -0.1662(3) 0.08367(10) 0.50726(14) 0.0348(5) Uani 1 1 d .
H46 H -0.1655 0.1118 0.5487 0.042 Uiso 1 1 calc R
C47 C -0.2845(3) 0.04471(10) 0.48630(15) 0.0359(5) Uani 1 1 d .
H47 H -0.3598 0.0476 0.5144 0.043 Uiso 1 1 calc R
C48 C -0.2922(2) 0.00232(10) 0.42525(15) 0.0323(5) Uani 1 1 d .
H48 H -0.3706 -0.0236 0.4120 0.039 Uiso 1 1 calc R
C49 C -0.1781(2) -0.00025(9) 0.38398(13) 0.0261(4) Uani 1 1 d .
N50 N -0.1556(2) -0.03718(8) 0.31992(11) 0.0288(4) Uani 1 1 d .
C51 C -0.0306(2) -0.02064(9) 0.30454(13) 0.0277(5) Uani 1 1 d .
H51 H 0.0102 -0.0381 0.2637 0.033 Uiso 1 1 calc R

loop_
_atom_site_aniso_label
_atom_site_aniso_U_11
_atom_site_aniso_U_22
_atom_site_aniso_U_33
_atom_site_aniso_U_23
_atom_site_aniso_U_13
_atom_site_aniso_U_12
Cl1 0.0306(3) 0.0232(3) 0.0304(3) -0.00078(19) 0.0100(2) 0.00135(19)
Cl2 0.0291(3) 0.0236(3) 0.0321(3) -0.0028(2) 0.0092(2) -0.00135(19)
O3 0.0416(10) 0.0399(9) 0.0416(10) -0.0172(8) 0.0052(8) 0.0101(7)
O4 0.0468(10) 0.0222(8) 0.0455(10) 0.0000(7) 0.0144(8) -0.0030(7)
O5 0.0450(10) 0.0474(10) 0.0357(9) -0.0044(8) 0.0023(8) 0.0101(8)
O6 0.0471(11) 0.0487(11) 0.0578(12) 0.0114(9) 0.0263(9) -0.0058(8)
O7 0.0508(11) 0.0659(13) 0.0337(9) -0.0119(9) 0.0069(8) 0.0123(9)
O8 0.0604(12) 0.0220(8) 0.0650(12) 0.0034(8) 0.0141(10) -0.0044(8)
O9 0.0891(17) 0.0842(16) 0.0570(13) -0.0099(12) 0.0381(12) -0.0471(14)
O10 0.0558(13) 0.0539(13) 0.1034(18) -0.0389(12) -0.0270(12) 0.0267(10)
O11 0.0533(11) 0.0395(9) 0.0407(10) -0.0081(8) 0.0225(8) 0.0047(8)
C12 0.0360(12) 0.0317(12) 0.0346(12) -0.0006(10) 0.0097(10) -0.0037(10)
N13 0.0285(9) 0.0264(9) 0.0292(10) -0.0027(7) 0.0063(8) -0.0007(7)
C14 0.0432(14) 0.0475(15) 0.0434(14) -0.0063(12) 0.0156(12) 0.0096(12)
C15 0.0364(13) 0.0423(14) 0.0453(14) 0.0055(11) 0.0038(11) -0.0105(11)
C16 0.0484(14) 0.0216(11) 0.0232(11) 0.0017(8) 0.0101(10) 0.0032(9)
N17 0.0521(12) 0.0284(10) 0.0268(10) 0.0024(8) 0.0192(9) 0.0131(9)
C18 0.0413(13) 0.0322(12) 0.0237(11) 0.0089(9) 0.0151(10) 0.0095(10)
C19 0.0382(14) 0.0562(16) 0.0316(13) 0.0164(11) 0.0177(11) 0.0111(12)
C20 0.0401(14) 0.0593(17) 0.0354(13) 0.0154(12) 0.0115(11) -0.0073(12)
C21 0.0518(15) 0.0396(14) 0.0326(12) 0.0067(10) 0.0112(11) -0.0119(12)
C22 0.0462(14) 0.0271(11) 0.0303(12) 0.0018(9) 0.0160(10) -0.0016(10)
C23 0.0353(12) 0.0260(11) 0.0232(10) 0.0054(8) 0.0130(9) 0.0017(9)
N24 0.0373(10) 0.0211(9) 0.0230(9) 0.0027(7) 0.0122(8) 0.0014(7)
C25 0.0324(12) 0.0302(11) 0.0269(11) 0.0025(9) 0.0100(9) 0.0026(9)
C26 0.0224(10) 0.0254(10) 0.0273(11) 0.0013(8) 0.0106(8) 0.0012(8)
C27 0.0259(10) 0.0208(10) 0.0300(11) 0.0065(8) 0.0123(9) 0.0041(8)
C28 0.0215(10) 0.0198(10) 0.0304(11) 0.0008(8) 0.0108(8) 0.0006(8)
C29 0.0256(11) 0.0206(10) 0.0329(11) 0.0001(8) 0.0098(9) 0.0010(8)
N30 0.0271(9) 0.0179(8) 0.0279(9) -0.0009(7) 0.0111(7) 0.0008(7)
C31 0.0351(12) 0.0189(10) 0.0299(11) -0.0010(8) 0.0151(9) 0.0011(9)
N32 0.0356(10) 0.0205(9) 0.0314(10) 0.0025(7) 0.0137(8) 0.0053(7)
C33 0.0323(11) 0.0223(10) 0.0236(10) -0.0033(8) 0.0103(9) 0.0009(8)
C34 0.0297(12) 0.0334(12) 0.0308(11) -0.0019(9) 0.0108(9) 0.0063(9)
C35 0.0298(12) 0.0391(13) 0.0330(12) -0.0069(10) 0.0148(10) -0.0033(10)
C36 0.0383(12) 0.0258(11) 0.0312(11) -0.0020(9) 0.0166(10) -0.0063(9)
C37 0.0333(11) 0.0208(10) 0.0280(11) -0.0026(8) 0.0112(9) -0.0004(8)
C38 0.0270(11) 0.0211(10) 0.0236(10) -0.0053(8) 0.0101(8) -0.0011(8)
C39 0.0225(10) 0.0229(10) 0.0244(10) 0.0011(8) 0.0094(8) -0.0006(8)
C40 0.0194(10) 0.0197(10) 0.0290(11) 0.0026(8) 0.0102(8) -0.0013(8)
C41 0.0223(10) 0.0205(10) 0.0304(11) -0.0019(8) 0.0113(9) -0.0016(8)
C42 0.0270(11) 0.0202(10) 0.0300(11) 0.0034(8) 0.0100(9) -0.0011(8)
N43 0.0303(9) 0.0168(8) 0.0252(9) 0.0026(7) 0.0108(7) -0.0022(7)
C44 0.0303(11) 0.0177(10) 0.0236(10) 0.0071(8) 0.0105(9) 0.0027(8)
C45 0.0426(13) 0.0182(10) 0.0271(11) 0.0046(8) 0.0103(10) 0.0024(9)
C46 0.0554(15) 0.0233(11) 0.0305(12) 0.0052(9) 0.0196(11) 0.0119(10)
C47 0.0418(13) 0.0333(12) 0.0390(13) 0.0153(10) 0.0225(11) 0.0142(10)
C48 0.0318(12) 0.0281(11) 0.0393(13) 0.0131(10) 0.0130(10) 0.0038(9)
C49 0.0328(11) 0.0196(10) 0.0265(11) 0.0073(8) 0.0083(9) 0.0024(8)
N50 0.0359(10) 0.0240(9) 0.0283(9) 0.0011(7) 0.0110(8) -0.0065(8)
C51 0.0399(13) 0.0195(10) 0.0268(11) -0.0010(8) 0.0142(9) -0.0034(9)

loop_
_atom_type_symbol
_atom_type_description
_atom_type_scat_dispersion_real
_atom_type_scat_dispersion_imag
_atom_type_scat_source
C C 0.0033 0.0016 'International Tables Vol C Tables 4.2.6.8 and 6.1.1.4'
H H 0.0000 0.0000 'International Tables Vol C Tables 4.2.6.8 and 6.1.1.4'
N N 0.0061 0.0033 'International Tables Vol C Tables 4.2.6.8 and 6.1.1.4'
O O 0.0106 0.0060 'International Tables Vol C Tables 4.2.6.8 and 6.1.1.4'
Cl Cl 0.1484 0.1585 'International Tables Vol C Tables 4.2.6.8 and 6.1.1.4'

loop_
_geom_angle_atom_site_label_1
_geom_angle_atom_site_label_2
_geom_angle_atom_site_label_3
_geom_angle
O6 Cl1 O3 109.72(12)
O6 Cl1 O4 108.70(11)
O3 Cl1 O4 109.09(10)
O6 Cl1 O5 110.58(11)
O3 Cl1 O5 109.95(10)
O4 Cl1 O5 108.77(11)
O9 Cl2 O8 109.37(13)
O9 Cl2 O10 108.56(17)
O8 Cl2 O10 109.14(12)
O9 Cl2 O7 109.43(13)
O8 Cl2 O7 111.73(12)
O10 Cl2 O7 108.55(12)
O11 C12 N13 124.8(2)
O11 C12 H12 117.6
N13 C12 H12 117.6
C12 N13 C15 122.8(2)
C12 N13 C14 120.4(2)
C15 N13 C14 116.9(2)
N13 C14 H14A 109.5
N13 C14 H14B 109.5
H14A C14 H14B 109.5
N13 C14 H14C 109.5
H14A C14 H14C 109.5
H14B C14 H14C 109.5
N13 C15 H15A 109.5
N13 C15 H15B 109.5
H15A C15 H15B 109.5
N13 C15 H15C 109.5
H15A C15 H15C 109.5
H15B C15 H15C 109.5
N17 C16 N24 110.6(2)
N17 C16 H16 124.7
N24 C16 H16 124.7
C16 N17 C18 108.99(18)
C16 N17 H17 125.5
C18 N17 H17 125.5
N17 C18 C19 132.4(2)
N17 C18 C23 106.3(2)
C19 C18 C23 121.4(2)
C20 C19 C18 117.0(2)
C20 C19 H19 121.5
C18 C19 H19 121.5
C19 C20 C21 121.8(2)
C19 C20 H20 119.1
C21 C20 H20 119.1
C22 C21 C20 121.8(2)
C22 C21 H21 119.1
C20 C21 H21 119.1
C21 C22 C23 116.5(2)
C21 C22 H22 121.8
C23 C22 H22 121.8
C22 C23 N24 132.1(2)
C22 C23 C18 121.6(2)
N24 C23 C18 106.32(19)
C16 N24 C23 107.84(18)
C16 N24 C25 125.20(19)
C23 N24 C25 126.94(18)
N24 C25 C26 112.05(17)
N24 C25 H25A 109.2
C26 C25 H25A 109.2
N24 C25 H25B 109.2
C26 C25 H25B 109.2
H25A C25 H25B 107.9
C27 C26 C41 119.64(19)
C27 C26 C25 120.01(18)
C41 C26 C25 120.35(18)
C26 C27 C28 120.40(18)
C26 C27 H27 119.8
C28 C27 H27 119.8
C39 C28 C27 119.37(18)
C39 C28 C29 119.86(18)
C27 C28 C29 120.70(18)
N30 C29 C28 112.83(17)
N30 C29 H29A 109.0
C28 C29 H29A 109.0
N30 C29 H29B 109.0
C28 C29 H29B 109.0
H29A C29 H29B 107.8
C31 N30 C38 107.75(17)
C31 N30 C29 125.75(17)
C38 N30 C29 126.43(17)
N32 C31 N30 111.23(18)
N32 C31 H31 124.4
N30 C31 H31 124.4
C31 N32 C33 107.91(17)
C31 N32 H32 126.0
C33 N32 H32 126.0
C34 C33 N32 131.5(2)
C34 C33 C38 121.3(2)
N32 C33 C38 107.16(18)
C35 C34 C33 117.0(2)
C35 C34 H34 121.5
C33 C34 H34 121.5
C34 C35 C36 121.5(2)
C34 C35 H35 119.3
C36 C35 H35 119.3
C37 C36 C35 121.8(2)
C37 C36 H36 119.1
C35 C36 H36 119.1
C36 C37 C38 116.6(2)
C36 C37 H37 121.7
C38 C37 H37 121.7
C37 C38 N30 132.23(19)
C37 C38 C33 121.81(19)
N30 C38 C33 105.95(17)
C28 C39 C40 120.87(19)
C28 C39 H39 119.6
C40 C39 H39 119.6
C41 C40 C39 119.06(18)
C41 C40 C42 120.53(18)
C39 C40 C42 120.40(18)
C40 C41 C26 120.63(18)
C40 C41 H41 119.7
C26 C41 H41 119.7
N43 C42 C40 111.73(16)
N43 C42 H42A 109.3
C40 C42 H42A 109.3
N43 C42 H42B 109.3
C40 C42 H42B 109.3
H42A C42 H42B 107.9
C51 N43 C44 106.87(17)
C51 N43 C42 126.08(17)
C44 N43 C42 126.97(17)
N43 C44 C45 132.16(19)
N43 C44 C49 105.59(17)
C45 C44 C49 122.24(19)
C46 C45 C44 116.2(2)
C46 C45 H45 121.9
C44 C45 H45 121.9
C45 C46 C47 121.9(2)
C45 C46 H46 119.1
C47 C46 H46 119.1
C48 C47 C46 121.8(2)
C48 C47 H47 119.1
C46 C47 H47 119.1
C47 C48 C49 117.5(2)
C47 C48 H48 121.3
C49 C48 H48 121.3
C48 C49 N50 130.9(2)
C48 C49 C44 120.4(2)
N50 C49 C44 108.72(18)
C51 N50 C49 105.53(17)
N50 C51 N43 113.29(18)
N50 C51 H51 123.4
N43 C51 H51 123.4

loop_
_geom_bond_atom_site_label_1
_geom_bond_atom_site_label_2
_geom_bond_distance
Cl1 O6 1.4279(18)
Cl1 O3 1.4362(16)
Cl1 O4 1.4372(16)
Cl1 O5 1.4474(18)
Cl2 O9 1.414(2)
Cl2 O8 1.4172(17)
Cl2 O10 1.429(2)
Cl2 O7 1.4334(18)
O11 C12 1.237(3)
C12 N13 1.322(3)
C12 H12 0.9300
N13 C15 1.436(3)
N13 C14 1.464(3)
C14 H14A 0.9600
C14 H14B 0.9600
C14 H14C 0.9600
C15 H15A 0.9600
C15 H15B 0.9600
C15 H15C 0.9600
C16 N17 1.315(3)
C16 N24 1.336(3)
C16 H16 0.9300
N17 C18 1.387(3)
N17 H17 0.8600
C18 C19 1.390(3)
C18 C23 1.399(3)
C19 C20 1.371(4)
C19 H19 0.9300
C20 C21 1.402(4)
C20 H20 0.9300
C21 C22 1.380(3)
C21 H21 0.9300
C22 C23 1.392(3)
C22 H22 0.9300
C23 N24 1.396(3)
N24 C25 1.471(3)
C25 C26 1.516(3)
C25 H25A 0.9700
C25 H25B 0.9700
C26 C27 1.385(3)
C26 C41 1.394(3)
C27 C28 1.394(3)
C27 H27 0.9300
C28 C39 1.389(3)
C28 C29 1.512(3)
C29 N30 1.473(3)
C29 H29A 0.9700
C29 H29B 0.9700
N30 C31 1.340(3)
N30 C38 1.394(3)
C31 N32 1.313(3)
C31 H31 0.9300
N32 C33 1.392(3)
N32 H32 0.8600
C33 C34 1.390(3)
C33 C38 1.396(3)
C34 C35 1.380(3)
C34 H34 0.9300
C35 C36 1.407(3)
C35 H35 0.9300
C36 C37 1.376(3)
C36 H36 0.9300
C37 C38 1.394(3)
C37 H37 0.9300
C39 C40 1.392(3)
C39 H39 0.9300
C40 C41 1.390(3)
C40 C42 1.515(3)
C41 H41 0.9300
C42 N43 1.467(3)
C42 H42A 0.9700
C42 H42B 0.9700
N43 C51 1.350(3)
N43 C44 1.386(3)
C44 C45 1.397(3)
C44 C49 1.404(3)
C45 C46 1.380(3)
C45 H45 0.9300
C46 C47 1.402(4)
C46 H46 0.9300
C47 C48 1.376(3)
C47 H47 0.9300
C48 C49 1.393(3)
C48 H48 0.9300
C49 N50 1.395(3)
N50 C51 1.313(3)
C51 H51 0.9300

loop_
_geom_hbond_atom_site_label_D
_geom_hbond_atom_site_label_H
_geom_hbond_atom_site_label_A
_geom_hbond_distance_DH
_geom_hbond_distance_HA
_geom_hbond_distance_DA
_geom_hbond_angle_DHA
_geom_hbond_site_symmetry_A
N17 H17 O11 0.86 1.89 2.658(2) 147.6 3_655

loop_
_cod_related_entry_id
_cod_related_entry_database
_cod_related_entry_code
1 ChemSpider 30652432
